data_7219568
loop_
_publ_author_name
'Tripathi, Sarita'
'Anantharaman, Ganapathi'

_publ_section_title
;
 Architectures varying from discrete molecular units to 2-dimensional
 coordination polymers and photoluminescence behavior of zinc and cadmium
 comprising an anionic zwitterion of rigid
 4,5-dicarboxy-1,3-dimethyl-1H-imidazolium iodide
;
_journal_issue 13
_journal_name_full CrystEngComm
_journal_page_first 2754
_journal_paper_doi 10.1039/C4CE02215G
_journal_volume 17
_journal_year 2015
_chemical_formula_moiety 'C21 H25 N6 O14 Zn2, I'
_chemical_formula_sum 'C21 H25 I N6 O14 Zn2'
_chemical_formula_weight 843.11
_chemical_name_common Zinc-herringbone
_chemical_name_systematic
;
 ?
;
_space_group_IT_number 56
_symmetry_cell_setting orthorhombic
_symmetry_space_group_name_Hall '-P 2ab 2ac'
_symmetry_space_group_name_H-M 'P c c n'
_atom_sites_solution_hydrogens geom
_atom_sites_solution_primary direct
_atom_sites_solution_secondary difmap
_audit_creation_method SHELXL-97
_audit_update_record
;
2015-01-30 deposited with the CCDC.
2015-02-13 downloaded from the CCDC.
;
_cell_angle_alpha 90.00
_cell_angle_beta 90.00
_cell_angle_gamma 90.00
_cell_formula_units_Z 4
_cell_length_a 22.552(5)
_cell_length_b 10.123(2)
_cell_length_c 13.594(3)
_cell_measurement_temperature 293(2)
_cell_volume 3103.4(11)
_computing_structure_refinement 'SHELXL-97 (Sheldrick, 1997)'
_computing_structure_solution 'SHELXS-97 (Sheldrick, 1990)'
_diffrn_ambient_temperature 293(2)
_diffrn_measured_fraction_theta_full 0.997
_diffrn_measured_fraction_theta_max 0.997
_diffrn_measurement_device_type 'CCD area detector'
_diffrn_measurement_method 'phi and omega scans'
_diffrn_radiation_monochromator graphite
_diffrn_radiation_source 'fine-focus sealed tube'
_diffrn_radiation_type MoK\a
_diffrn_radiation_wavelength 0.71073
_diffrn_reflns_av_R_equivalents 0.0590
_diffrn_reflns_av_sigmaI/netI 0.0443
_diffrn_reflns_limit_h_max 27
_diffrn_reflns_limit_h_min -27
_diffrn_reflns_limit_k_max 12
_diffrn_reflns_limit_k_min -10
_diffrn_reflns_limit_l_max 16
_diffrn_reflns_limit_l_min -16
_diffrn_reflns_number 16258
_diffrn_reflns_theta_full 26.00
_diffrn_reflns_theta_max 26.00
_diffrn_reflns_theta_min 1.81
_exptl_absorpt_coefficient_mu 2.614
_exptl_absorpt_correction_T_max 0.9555
_exptl_absorpt_correction_T_min 0.9301
_exptl_absorpt_correction_type empirical
_exptl_absorpt_process_details sadabs
_exptl_crystal_colour white
_exptl_crystal_density_diffrn 1.804
_exptl_crystal_density_method 'not measured'
_exptl_crystal_description block
_exptl_crystal_F_000 1672
_exptl_crystal_size_max 0.22
_exptl_crystal_size_mid 0.20
_exptl_crystal_size_min 0.16
_refine_diff_density_max 2.317
_refine_diff_density_min -0.847
_refine_diff_density_rms 0.185
_refine_ls_extinction_method none
_refine_ls_goodness_of_fit_ref 1.035
_refine_ls_hydrogen_treatment mixed
_refine_ls_matrix_type full
_refine_ls_number_parameters 208
_refine_ls_number_reflns 3049
_refine_ls_number_restraints 3
_refine_ls_restrained_S_all 1.035
_refine_ls_R_factor_all 0.0683
_refine_ls_R_factor_gt 0.0527
_refine_ls_shift/su_max 0.000
_refine_ls_shift/su_mean 0.000
_refine_ls_structure_factor_coef Fsqd
_refine_ls_weighting_details 'calc w=1/[\s^2^(Fo^2^)+(0.0999P)^2^+3.5886P] where P=(Fo^2^+2Fc^2^)/3'
_refine_ls_weighting_scheme calc
_refine_ls_wR_factor_gt 0.1418
_refine_ls_wR_factor_ref 0.1576
_reflns_number_gt 2396
_reflns_number_total 3049
_reflns_threshold_expression >2sigma(I)
_cod_data_source_file c4ce02215g1.cif
_cod_data_source_block 24jula
_cod_depositor_comments
;
The following automatic conversions were performed:

'_symmetry_cell_setting' value 'ORTHORHOMBIC' changed to
'orthorhombic' according to
/usr/data/users/saulius/crontab/automatic-downloads/rss-feeds/RSC/lib/dictionaries/cif_core.dic
dictionary named 'cif_core.dic' version 2.4.2 from 2011-04-26.

'_exptl_absorpt_correction_type' value 'Empirical' changed to
'empirical' according to
/usr/data/users/saulius/crontab/automatic-downloads/rss-feeds/RSC/lib/dictionaries/cif_core.dic
dictionary named 'cif_core.dic' version 2.4.2 from 2011-04-26.

Automatic conversion script
Id: cif_fix_values 3008 2015-01-20 13:52:24Z robertas 

 Adding full bibliography for 7219566--7219571.cif.
;
_cod_original_sg_symbol_H-M Pccn
_cod_database_code 7219568

loop_
_symmetry_equiv_pos_as_xyz
'x, y, z'
'-x+1/2, -y+1/2, z'
'x+1/2, -y, -z+1/2'
'-x, y+1/2, -z+1/2'
'-x, -y, -z'
'x-1/2, y-1/2, -z'
'-x-1/2, y, z-1/2'
'x, -y-1/2, z-1/2'

loop_
_atom_site_label
_atom_site_type_symbol
_atom_site_fract_x
_atom_site_fract_y
_atom_site_fract_z
_atom_site_U_iso_or_equiv
_atom_site_adp_type
_atom_site_occupancy
_atom_site_symmetry_multiplicity
_atom_site_calc_flag
_atom_site_refinement_flags
C1 C 0.0307(2) 0.2258(5) 0.6055(4) 0.0211(11) Uani 1 1 d .
H1 H 0.0317 0.2380 0.6733 0.025 Uiso 1 1 calc R
C2 C 0.0046(2) 0.2441(5) 0.4491(4) 0.0195(11) Uani 1 1 d .
C3 C 0.0508(2) 0.1510(5) 0.4571(4) 0.0167(10) Uani 1 1 d .
C4 C -0.0320(2) 0.2886(5) 0.3627(4) 0.0189(11) Uani 1 1 d .
C5 C 0.0780(2) 0.0640(5) 0.3794(4) 0.0187(11) Uani 1 1 d .
C6 C -0.0571(2) 0.3768(5) 0.5745(4) 0.0239(12) Uani 1 1 d .
H6A H -0.0937 0.3307 0.5638 0.036 Uiso 1 1 calc R
H6B H -0.0567 0.4563 0.5360 0.036 Uiso 1 1 calc R
H6C H -0.0534 0.3986 0.6429 0.036 Uiso 1 1 calc R
C7 C 0.1142(2) 0.0585(6) 0.5995(4) 0.0256(12) Uani 1 1 d .
H7A H 0.1397 0.1132 0.6388 0.038 Uiso 1 1 calc R
H7B H 0.1369 0.0183 0.5478 0.038 Uiso 1 1 calc R
H7C H 0.0971 -0.0092 0.6400 0.038 Uiso 1 1 calc R
C8 C 0.2286(2) 0.1984(5) 0.0112(4) 0.0194(11) Uani 1 1 d .
C9 C 0.1746(3) 0.0691(5) -0.1263(4) 0.0251(12) Uani 1 1 d .
H9A H 0.1347 0.1017 -0.1206 0.038 Uiso 1 1 calc R
H9B H 0.1784 -0.0113 -0.0894 0.038 Uiso 1 1 calc R
H9C H 0.1835 0.0524 -0.1942 0.038 Uiso 1 1 calc R
C10 C 0.2500 0.2500 -0.1434(5) 0.0212(16) Uani 1 2 d S
H10 H 0.2500 0.2500 -0.2118 0.025 Uiso 1 2 calc SR
C11 C 0.2018(2) 0.1254(5) 0.0965(4) 0.0200(11) Uani 1 1 d .
I1 I 0.2500 0.7500 0.49474(4) 0.0364(2) Uani 1 2 d S
N1 N 0.06589(18) 0.1412(4) 0.5557(3) 0.0182(9) Uani 1 1 d .
N2 N -0.00610(19) 0.2900(4) 0.5442(3) 0.0203(9) Uani 1 1 d .
N3 N 0.21681(19) 0.1699(4) -0.0866(3) 0.0192(9) Uani 1 1 d .
O1 O -0.04766(17) 0.2068(4) 0.3013(3) 0.0255(9) Uani 1 1 d .
O2 O -0.04417(16) 0.4125(3) 0.3622(3) 0.0224(8) Uani 1 1 d .
O3 O 0.09234(17) 0.1230(3) 0.2993(2) 0.0231(8) Uani 1 1 d .
O4 O 0.08370(18) -0.0538(4) 0.3959(3) 0.0306(9) Uani 1 1 d .
O1W O 0.1725(2) -0.1662(5) 0.2383(4) 0.0443(12) Uani 1 1 d D
H16 H 0.1527 -0.2332 0.2461 0.066 Uiso 1 1 calc RD
O6 O 0.23552(16) 0.1037(3) 0.1679(3) 0.0240(8) Uani 1 1 d .
O7 O 0.14533(15) 0.0904(3) 0.0855(2) 0.0220(8) Uani 1 1 d .
Zn1 Zn 0.11811(3) -0.01234(6) 0.20271(4) 0.0180(2) Uani 1 1 d .
H15 H 0.197(3) -0.191(6) 0.193(4) 0.07(3) Uiso 1 1 d D

loop_
_atom_site_aniso_label
_atom_site_aniso_U_11
_atom_site_aniso_U_22
_atom_site_aniso_U_33
_atom_site_aniso_U_23
_atom_site_aniso_U_13
_atom_site_aniso_U_12
C1 0.027(3) 0.028(3) 0.008(2) 0.001(2) -0.002(2) -0.003(2)
C2 0.027(3) 0.022(3) 0.010(3) -0.0041(19) 0.000(2) -0.007(2)
C3 0.026(3) 0.015(2) 0.009(2) 0.0035(19) -0.001(2) -0.002(2)
C4 0.023(3) 0.024(3) 0.009(2) 0.002(2) 0.000(2) -0.001(2)
C5 0.020(3) 0.023(3) 0.013(2) -0.004(2) -0.005(2) -0.002(2)
C6 0.031(3) 0.026(3) 0.014(3) -0.005(2) 0.004(2) 0.007(2)
C7 0.031(3) 0.031(3) 0.015(3) 0.004(2) -0.005(2) 0.005(2)
C8 0.026(3) 0.022(3) 0.010(2) -0.006(2) 0.000(2) -0.001(2)
C9 0.036(3) 0.029(3) 0.010(2) -0.004(2) -0.001(2) -0.010(2)
C10 0.030(4) 0.026(4) 0.008(3) 0.000 0.000 -0.004(3)
C11 0.033(3) 0.017(3) 0.011(2) -0.0027(19) 0.002(2) 0.000(2)
I1 0.0462(4) 0.0417(4) 0.0213(3) 0.000 0.000 -0.0100(3)
N1 0.024(2) 0.022(2) 0.009(2) 0.0039(17) -0.0018(17) -0.0010(18)
N2 0.024(2) 0.027(2) 0.010(2) -0.0034(18) 0.0012(18) -0.0018(19)
N3 0.031(2) 0.021(2) 0.005(2) 0.0004(16) -0.0027(17) -0.0026(18)
O1 0.040(2) 0.024(2) 0.0122(19) -0.0017(15) -0.0078(17) 0.0012(17)
O2 0.030(2) 0.0209(19) 0.0165(19) -0.0001(14) -0.0015(15) 0.0000(15)
O3 0.035(2) 0.0207(19) 0.0141(19) -0.0009(15) 0.0039(16) 0.0017(16)
O4 0.048(3) 0.0193(19) 0.024(2) -0.0003(16) 0.0096(19) 0.0071(17)
O1W 0.048(3) 0.043(3) 0.041(3) 0.000(2) 0.007(2) 0.011(2)
O6 0.037(2) 0.026(2) 0.0092(18) 0.0012(15) 0.0003(16) -0.0035(16)
O7 0.029(2) 0.0243(19) 0.0130(18) 0.0015(14) 0.0010(15) -0.0019(15)
Zn1 0.0260(4) 0.0197(3) 0.0082(3) -0.0007(2) 0.0014(2) -0.0005(2)

loop_
_atom_type_symbol
_atom_type_description
_atom_type_scat_dispersion_real
_atom_type_scat_dispersion_imag
_atom_type_scat_source
C C 0.0033 0.0016 'International Tables Vol C Tables 4.2.6.8 and 6.1.1.4'
H H 0.0000 0.0000 'International Tables Vol C Tables 4.2.6.8 and 6.1.1.4'
N N 0.0061 0.0033 'International Tables Vol C Tables 4.2.6.8 and 6.1.1.4'
O O 0.0106 0.0060 'International Tables Vol C Tables 4.2.6.8 and 6.1.1.4'
Zn Zn 0.2839 1.4301 'International Tables Vol C Tables 4.2.6.8 and 6.1.1.4'
I I -0.4742 1.8119 'International Tables Vol C Tables 4.2.6.8 and 6.1.1.4'

loop_
_geom_angle_atom_site_label_1
_geom_angle_atom_site_label_2
_geom_angle_atom_site_label_3
_geom_angle
_geom_angle_site_symmetry_1
_geom_angle_site_symmetry_3
N2 C1 N1 111.1(4) . .
N2 C2 C3 106.2(5) . .
N2 C2 C4 121.9(5) . .
C3 C2 C4 131.7(5) . .
N1 C3 C2 107.7(4) . .
N1 C3 C5 122.4(4) . .
C2 C3 C5 129.6(4) . .
O1 C4 O2 126.5(5) . .
O1 C4 C2 119.1(5) . .
O2 C4 C2 114.4(4) . .
O4 C5 O3 125.7(5) . .
O4 C5 C3 119.0(4) . .
O3 C5 C3 115.2(4) . .
N3 C8 C8 106.4(3) . 2
N3 C8 C11 124.1(5) . .
C8 C8 C11 129.4(3) 2 .
N3 C10 N3 110.1(6) . 2
O6 C11 O7 128.4(5) . .
O6 C11 C8 116.1(5) . .
O7 C11 C8 115.5(4) . .
C1 N1 C3 107.1(4) . .
C1 N1 C7 125.7(4) . .
C3 N1 C7 127.1(4) . .
C1 N2 C2 107.8(4) . .
C1 N2 C6 125.8(4) . .
C2 N2 C6 125.5(4) . .
C10 N3 C8 108.5(5) . .
C10 N3 C9 123.9(4) . .
C8 N3 C9 127.6(4) . .
C4 O2 Zn1 122.9(3) . 4
C5 O3 Zn1 108.3(3) . .
C11 O7 Zn1 110.1(3) . .
O3 Zn1 O7 104.95(14) . .
O3 Zn1 O2 107.77(15) . 4_545
O7 Zn1 O2 95.76(14) . 4_545
O3 Zn1 O1W 123.09(17) . .
O7 Zn1 O1W 113.66(18) . .
O2 Zn1 O1W 108.08(17) 4_545 .

loop_
_geom_bond_atom_site_label_1
_geom_bond_atom_site_label_2
_geom_bond_distance
_geom_bond_site_symmetry_2
C1 N2 1.344(7) .
C1 N1 1.350(7) .
C2 N2 1.394(7) .
C2 C3 1.409(7) .
C2 C4 1.505(7) .
C3 N1 1.387(6) .
C3 C5 1.506(7) .
C4 O1 1.227(6) .
C4 O2 1.284(6) .
C5 O4 1.220(6) .
C5 O3 1.283(6) .
C6 N2 1.504(6) .
C7 N1 1.498(6) .
C8 N3 1.387(6) .
C8 C8 1.422(11) 2
C8 C11 1.502(7) .
C9 N3 1.496(6) .
C10 N3 1.347(6) .
C10 N3 1.347(6) 2
C11 O6 1.253(6) .
C11 O7 1.330(6) .
O2 Zn1 2.034(4) 4
O3 Zn1 1.985(3) .
O1W Zn1 2.041(5) .
O7 Zn1 1.999(3) .
Zn1 O2 2.034(4) 4_545
